data_2236035
loop_
_publ_author_name
'Sharma, Garima'
'Kumar, S. Vasanth'
'Wahab, Habibah A.'
'Rosli, Mohd Mustaqim'
'Fun, Hoong-Kun'

_publ_section_title
;
 (1<i>S</i>,3<i>R</i>)-3-Isobutyl-2,3-dihydrospiro[benzo[<i>f</i>]isoindole-1,3'-indoline]-2',4,9-trione
 methanol monosolvate
;
_journal_coeditor_code XU5595
_journal_issue 8
_journal_name_full 'Acta Crystallographica Section E'
_journal_page_first o2522
_journal_page_last o2523
_journal_paper_doi 10.1107/S1600536812032643
_journal_volume 68
_journal_year 2012
_chemical_formula_iupac 'C23 H20 N2 O3 , C H4 O'
_chemical_formula_moiety 'C23 H20 N2 O3, C H4 O'
_chemical_formula_sum 'C24 H24 N2 O4'
_chemical_formula_weight 404.45
_chemical_name_systematic
;
(1<i>S</i>,3<i>R</i>)-3-Isobutyl-2,3-dihydrospiro[benzo[<i>f</i>]isoindole-
1,3'-indoline]-2',4,9-trione methanol monosolvate
;
_space_group_IT_number 14
_symmetry_cell_setting monoclinic
_symmetry_space_group_name_Hall '-P 2ybc'
_symmetry_space_group_name_H-M 'P 1 21/c 1'
_atom_sites_solution_hydrogens geom
_atom_sites_solution_primary direct
_atom_sites_solution_secondary difmap
_audit_creation_method SHELXL97
_cell_angle_alpha 90.00
_cell_angle_beta 111.2460(10)
_cell_angle_gamma 90.00
_cell_formula_units_Z 4
_cell_length_a 10.8485(2)
_cell_length_b 11.9605(2)
_cell_length_c 16.5705(3)
_cell_measurement_reflns_used 7290
_cell_measurement_temperature 100.0(10)
_cell_measurement_theta_max 30.05
_cell_measurement_theta_min 2.60
_cell_volume 2003.95(6)
_computing_cell_refinement 'SAINT (Bruker, 2009)'
_computing_data_collection 'APEX2 (Bruker, 2009)'
_computing_data_reduction 'SAINT (Bruker, 2009)'
_computing_molecular_graphics 'SHELXTL (Sheldrick, 2008)'
_computing_publication_material
;
SHELXTL (Sheldrick, 2008) and PLATON (Spek, 2009)
;
_computing_structure_refinement 'SHELXTL (Sheldrick, 2008)'
_computing_structure_solution 'SHELXTL (Sheldrick, 2008)'
_diffrn_ambient_temperature 100.0(10)
_diffrn_measured_fraction_theta_full 0.998
_diffrn_measured_fraction_theta_max 0.998
_diffrn_measurement_device_type 'Bruker SMART APEXII CCD area-detector'
_diffrn_measurement_method '\f and \w'
_diffrn_radiation_monochromator graphite
_diffrn_radiation_source 'fine-focus sealed tube'
_diffrn_radiation_type MoK\a
_diffrn_radiation_wavelength 0.71073
_diffrn_reflns_av_R_equivalents 0.0353
_diffrn_reflns_av_sigmaI/netI 0.0409
_diffrn_reflns_limit_h_max 14
_diffrn_reflns_limit_h_min -15
_diffrn_reflns_limit_k_max 16
_diffrn_reflns_limit_k_min -14
_diffrn_reflns_limit_l_max 23
_diffrn_reflns_limit_l_min -23
_diffrn_reflns_number 23197
_diffrn_reflns_theta_full 30.07
_diffrn_reflns_theta_max 30.07
_diffrn_reflns_theta_min 2.01
_diffrn_standards_number 0
_exptl_absorpt_coefficient_mu 0.092
_exptl_absorpt_correction_T_max 0.9901
_exptl_absorpt_correction_T_min 0.9709
_exptl_absorpt_correction_type multi-scan
_exptl_absorpt_process_details '(SADABS; Bruker, 2009)'
_exptl_crystal_colour brown
_exptl_crystal_density_diffrn 1.341
_exptl_crystal_density_method 'not measured'
_exptl_crystal_description block
_exptl_crystal_F_000 856
_exptl_crystal_size_max 0.32
_exptl_crystal_size_mid 0.20
_exptl_crystal_size_min 0.11
_refine_diff_density_max 0.627
_refine_diff_density_min -0.455
_refine_ls_extinction_method none
_refine_ls_goodness_of_fit_ref 1.030
_refine_ls_hydrogen_treatment mixed
_refine_ls_matrix_type full
_refine_ls_number_parameters 286
_refine_ls_number_reflns 5871
_refine_ls_number_restraints 0
_refine_ls_restrained_S_all 1.030
_refine_ls_R_factor_all 0.0745
_refine_ls_R_factor_gt 0.0528
_refine_ls_shift/su_max 0.000
_refine_ls_shift/su_mean 0.000
_refine_ls_structure_factor_coef Fsqd
_refine_ls_weighting_details 'calc w = 1/[\s^2^(Fo^2^)+(0.0597P)^2^+0.9585P] where P=(Fo^2^+2Fc^2^)/3'
_refine_ls_weighting_scheme calc
_refine_ls_wR_factor_gt 0.1235
_refine_ls_wR_factor_ref 0.1345
_reflns_number_gt 4460
_reflns_number_total 5871
_reflns_threshold_expression I>2\s(I)
_cod_data_source_file xu5595.cif
_cod_data_source_block I
_cod_original_sg_symbol_H-M 'P 21/c'
_cod_database_code 2236035
_cod_database_fobs_code 2236035

loop_
_symmetry_equiv_pos_as_xyz
'x, y, z'
'-x, y+1/2, -z+1/2'
'-x, -y, -z'
'x, -y-1/2, z-1/2'

loop_
_atom_site_type_symbol
_atom_site_label
_atom_site_fract_x
_atom_site_fract_y
_atom_site_fract_z
_atom_site_U_iso_or_equiv
_atom_site_adp_type
_atom_site_calc_flag
_atom_site_refinement_flags
_atom_site_occupancy
_atom_site_symmetry_multiplicity
O O1 0.09694(11) 0.90322(10) 0.51378(7) 0.0300(3) Uani d . 1 1
O O2 0.56629(10) 1.07980(8) 0.70838(7) 0.0186(2) Uani d . 1 1
O O3 0.35764(11) 1.07705(9) 0.83896(7) 0.0235(2) Uani d . 1 1
N N1 0.33921(12) 0.82889(10) 0.78597(8) 0.0160(2) Uani d . 1 1
N N2 0.56151(12) 1.00095(10) 0.91874(8) 0.0187(3) Uani d . 1 1
C C1 0.40186(14) 1.06328(11) 0.56677(9) 0.0159(3) Uani d . 1 1
C C2 0.46388(15) 1.13840(12) 0.52980(9) 0.0187(3) Uani d . 1 1
H H2A 0.5469 1.1698 0.5640 0.022 Uiso calc R 1 1
C C3 0.40491(16) 1.16770(12) 0.44316(10) 0.0219(3) Uani d . 1 1
H H3A 0.4469 1.2198 0.4183 0.026 Uiso calc R 1 1
C C4 0.28436(16) 1.12071(13) 0.39287(10) 0.0234(3) Uani d . 1 1
H H4A 0.2450 1.1399 0.3334 0.028 Uiso calc R 1 1
C C5 0.22110(16) 1.04605(13) 0.42882(9) 0.0218(3) Uani d . 1 1
H H5A 0.1385 1.0146 0.3940 0.026 Uiso calc R 1 1
C C6 0.27860(14) 1.01691(11) 0.51630(9) 0.0179(3) Uani d . 1 1
C C7 0.20717(15) 0.93985(12) 0.55492(9) 0.0198(3) Uani d . 1 1
C C8 0.27704(14) 0.90981(12) 0.64722(9) 0.0172(3) Uani d . 1 1
C C9 0.22425(14) 0.83749(12) 0.70212(9) 0.0170(3) Uani d . 1 1
H H9A 0.1503 0.8777 0.7122 0.020 Uiso calc R 1 1
C C10 0.44298(13) 0.91165(11) 0.78621(9) 0.0146(3) Uani d . 1 1
C C11 0.39672(14) 0.95085(11) 0.69362(9) 0.0155(3) Uani d . 1 1
C C12 0.46506(14) 1.03460(11) 0.66010(9) 0.0148(3) Uani d . 1 1
C C13 0.17636(14) 0.72159(12) 0.66517(9) 0.0177(3) Uani d . 1 1
H H13A 0.2508 0.6815 0.6570 0.021 Uiso calc R 1 1
H H13B 0.1061 0.7307 0.6074 0.021 Uiso calc R 1 1
C C14 0.12248(14) 0.64910(12) 0.72118(10) 0.0184(3) Uani d . 1 1
H H14A 0.1887 0.6484 0.7817 0.022 Uiso calc R 1 1
C C15 -0.00825(16) 0.69353(14) 0.72296(12) 0.0297(4) Uani d . 1 1
H H15A -0.0398 0.6443 0.7587 0.044 Uiso calc R 1 1
H H15B -0.0738 0.6957 0.6639 0.044 Uiso calc R 1 1
H H15C 0.0048 0.7691 0.7475 0.044 Uiso calc R 1 1
C C16 0.10456(16) 0.52942(13) 0.68612(11) 0.0238(3) Uani d . 1 1
H H16A 0.0629 0.4839 0.7183 0.036 Uiso calc R 1 1
H H16B 0.1911 0.4977 0.6929 0.036 Uiso calc R 1 1
H H16C 0.0482 0.5300 0.6246 0.036 Uiso calc R 1 1
C C17 0.44567(14) 1.00939(12) 0.84967(9) 0.0170(3) Uani d . 1 1
C C18 0.58027(13) 0.86393(11) 0.82701(9) 0.0151(3) Uani d . 1 1
C C19 0.64232(14) 0.77902(12) 0.79995(9) 0.0182(3) Uani d . 1 1
H H19A 0.6009 0.7448 0.7450 0.022 Uiso calc R 1 1
C C20 0.76752(15) 0.74465(13) 0.85537(10) 0.0223(3) Uani d . 1 1
H H20A 0.8126 0.6872 0.8376 0.027 Uiso calc R 1 1
C C21 0.82649(15) 0.79390(14) 0.93626(11) 0.0252(3) Uani d . 1 1
H H21A 0.9106 0.7680 0.9737 0.030 Uiso calc R 1 1
C C22 0.76496(15) 0.88039(13) 0.96365(10) 0.0232(3) Uani d . 1 1
H H22A 0.8056 0.9140 1.0189 0.028 Uiso calc R 1 1
C C23 0.64231(14) 0.91542(12) 0.90724(9) 0.0172(3) Uani d . 1 1
O O4 0.31230(12) 0.84323(11) 0.94796(8) 0.0309(3) Uani d . 1 1
C C24 0.1798(2) 0.8342(2) 0.93687(13) 0.0425(5) Uani d . 1 1
H H24A 0.1507 0.7567 0.9226 0.064 Uiso calc R 1 1
H H24B 0.1274 0.8835 0.8896 0.064 Uiso calc R 1 1
H H24C 0.1676 0.8561 0.9905 0.064 Uiso calc R 1 1
H H1N1 0.3759(17) 0.7609(16) 0.7870(11) 0.021(4) Uiso d . 1 1
H H1N2 0.587(2) 1.0493(17) 0.9621(13) 0.031(5) Uiso d . 1 1
H H1O4 0.317(2) 0.842(2) 0.8928(17) 0.056(7) Uiso d . 1 1

loop_
_atom_site_aniso_label
_atom_site_aniso_U_11
_atom_site_aniso_U_22
_atom_site_aniso_U_33
_atom_site_aniso_U_12
_atom_site_aniso_U_13
_atom_site_aniso_U_23
O1 0.0248(6) 0.0283(6) 0.0245(6) -0.0059(5) -0.0059(5) 0.0056(5)
O2 0.0176(5) 0.0176(5) 0.0178(5) -0.0019(4) 0.0029(4) -0.0001(4)
O3 0.0241(6) 0.0198(5) 0.0255(6) 0.0038(4) 0.0076(5) -0.0032(4)
N1 0.0158(6) 0.0149(6) 0.0149(5) -0.0019(4) 0.0027(5) -0.0005(4)
N2 0.0202(6) 0.0187(6) 0.0149(6) -0.0024(5) 0.0036(5) -0.0056(5)
C1 0.0193(7) 0.0131(6) 0.0137(6) 0.0038(5) 0.0042(5) -0.0008(5)
C2 0.0237(7) 0.0154(7) 0.0175(7) 0.0014(5) 0.0078(6) -0.0017(5)
C3 0.0307(8) 0.0182(7) 0.0188(7) 0.0041(6) 0.0114(6) 0.0035(5)
C4 0.0309(8) 0.0223(7) 0.0152(7) 0.0071(6) 0.0060(6) 0.0032(5)
C5 0.0246(7) 0.0191(7) 0.0163(7) 0.0037(6) 0.0009(6) -0.0003(5)
C6 0.0212(7) 0.0138(6) 0.0155(6) 0.0036(5) 0.0028(5) -0.0003(5)
C7 0.0207(7) 0.0150(6) 0.0176(7) 0.0002(5) -0.0004(6) 0.0002(5)
C8 0.0180(7) 0.0141(6) 0.0157(6) 0.0005(5) 0.0018(5) 0.0005(5)
C9 0.0148(6) 0.0164(6) 0.0165(6) -0.0011(5) 0.0017(5) -0.0002(5)
C10 0.0151(6) 0.0139(6) 0.0126(6) -0.0014(5) 0.0024(5) -0.0011(5)
C11 0.0176(6) 0.0136(6) 0.0130(6) 0.0012(5) 0.0026(5) 0.0000(5)
C12 0.0166(6) 0.0118(6) 0.0145(6) 0.0020(5) 0.0040(5) -0.0006(5)
C13 0.0155(6) 0.0171(7) 0.0168(6) -0.0019(5) 0.0013(5) -0.0012(5)
C14 0.0161(6) 0.0182(7) 0.0189(7) -0.0016(5) 0.0039(5) -0.0015(5)
C15 0.0235(8) 0.0269(8) 0.0410(10) -0.0014(6) 0.0146(7) -0.0059(7)
C16 0.0257(8) 0.0176(7) 0.0269(8) -0.0032(6) 0.0080(6) -0.0015(6)
C17 0.0194(7) 0.0145(6) 0.0172(6) -0.0024(5) 0.0066(6) -0.0010(5)
C18 0.0156(6) 0.0142(6) 0.0144(6) -0.0005(5) 0.0043(5) 0.0025(5)
C19 0.0203(7) 0.0163(7) 0.0190(7) -0.0016(5) 0.0085(6) 0.0020(5)
C20 0.0215(7) 0.0187(7) 0.0298(8) 0.0030(6) 0.0130(6) 0.0069(6)
C21 0.0166(7) 0.0272(8) 0.0285(8) 0.0015(6) 0.0043(6) 0.0110(6)
C22 0.0198(7) 0.0275(8) 0.0172(7) -0.0036(6) 0.0004(6) 0.0033(6)
C23 0.0180(7) 0.0174(7) 0.0152(6) -0.0026(5) 0.0048(5) 0.0019(5)
O4 0.0261(6) 0.0436(7) 0.0229(6) -0.0067(5) 0.0087(5) -0.0121(5)
C24 0.0354(10) 0.0640(14) 0.0313(10) -0.0139(9) 0.0161(8) -0.0126(9)

loop_
_atom_type_symbol
_atom_type_description
_atom_type_scat_dispersion_real
_atom_type_scat_dispersion_imag
_atom_type_scat_source
C C 0.0033 0.0016 'International Tables Vol C Tables 4.2.6.8 and 6.1.1.4'
H H 0.0000 0.0000 'International Tables Vol C Tables 4.2.6.8 and 6.1.1.4'
N N 0.0061 0.0033 'International Tables Vol C Tables 4.2.6.8 and 6.1.1.4'
O O 0.0106 0.0060 'International Tables Vol C Tables 4.2.6.8 and 6.1.1.4'

loop_
_geom_angle_atom_site_label_1
_geom_angle_atom_site_label_2
_geom_angle_atom_site_label_3
_geom_angle
C9 N1 C10 109.25(11)
C9 N1 H1N1 107.0(11)
C10 N1 H1N1 105.6(12)
C17 N2 C23 111.78(12)
C17 N2 H1N2 123.9(13)
C23 N2 H1N2 123.9(13)
C2 C1 C6 119.98(13)
C2 C1 C12 119.52(13)
C6 C1 C12 120.48(13)
C3 C2 C1 120.22(14)
C3 C2 H2A 119.9
C1 C2 H2A 119.9
C2 C3 C4 119.93(15)
C2 C3 H3A 120.0
C4 C3 H3A 120.0
C5 C4 C3 120.53(14)
C5 C4 H4A 119.7
C3 C4 H4A 119.7
C4 C5 C6 120.12(14)
C4 C5 H5A 119.9
C6 C5 H5A 119.9
C5 C6 C1 119.20(14)
C5 C6 C7 119.56(13)
C1 C6 C7 121.22(12)
O1 C7 C8 121.25(14)
O1 C7 C6 122.55(13)
C8 C7 C6 116.20(12)
C11 C8 C7 121.98(14)
C11 C8 C9 111.37(12)
C7 C8 C9 126.57(12)
N1 C9 C8 103.19(11)
N1 C9 C13 110.95(11)
C8 C9 C13 115.22(12)
N1 C9 H9A 109.1
C8 C9 H9A 109.1
C13 C9 H9A 109.1
N1 C10 C11 103.32(10)
N1 C10 C18 111.75(11)
C11 C10 C18 119.03(12)
N1 C10 C17 109.04(11)
C11 C10 C17 111.72(11)
C18 C10 C17 101.93(11)
C8 C11 C12 123.34(12)
C8 C11 C10 111.50(13)
C12 C11 C10 124.73(12)
O2 C12 C11 120.62(12)
O2 C12 C1 122.93(13)
C11 C12 C1 116.40(12)
C9 C13 C14 114.79(12)
C9 C13 H13A 108.6
C14 C13 H13A 108.6
C9 C13 H13B 108.6
C14 C13 H13B 108.6
H13A C13 H13B 107.5
C15 C14 C16 110.01(13)
C15 C14 C13 112.09(13)
C16 C14 C13 108.85(12)
C15 C14 H14A 108.6
C16 C14 H14A 108.6
C13 C14 H14A 108.6
C14 C15 H15A 109.5
C14 C15 H15B 109.5
H15A C15 H15B 109.5
C14 C15 H15C 109.5
H15A C15 H15C 109.5
H15B C15 H15C 109.5
C14 C16 H16A 109.5
C14 C16 H16B 109.5
H16A C16 H16B 109.5
C14 C16 H16C 109.5
H16A C16 H16C 109.5
H16B C16 H16C 109.5
O3 C17 N2 127.52(13)
O3 C17 C10 125.24(13)
N2 C17 C10 107.21(12)
C19 C18 C23 120.68(13)
C19 C18 C10 130.70(13)
C23 C18 C10 108.48(12)
C18 C19 C20 118.38(14)
C18 C19 H19A 120.8
C20 C19 H19A 120.8
C21 C20 C19 120.48(15)
C21 C20 H20A 119.8
C19 C20 H20A 119.8
C20 C21 C22 121.43(14)
C20 C21 H21A 119.3
C22 C21 H21A 119.3
C23 C22 C21 117.46(14)
C23 C22 H22A 121.3
C21 C22 H22A 121.3
C22 C23 C18 121.51(14)
C22 C23 N2 128.54(14)
C18 C23 N2 109.95(12)
C24 O4 H1O4 106.8(15)
O4 C24 H24A 109.5
O4 C24 H24B 109.5
H24A C24 H24B 109.5
O4 C24 H24C 109.5
H24A C24 H24C 109.5
H24B C24 H24C 109.5

loop_
_geom_bond_atom_site_label_1
_geom_bond_atom_site_label_2
_geom_bond_distance
O1 C7 1.2231(18)
O2 C12 1.2254(17)
O3 C17 1.2147(18)
N1 C9 1.4969(18)
N1 C10 1.4979(18)
N1 H1N1 0.902(19)
N2 C17 1.3627(19)
N2 C23 1.4043(19)
N2 H1N2 0.88(2)
C1 C2 1.391(2)
C1 C6 1.409(2)
C1 C12 1.4870(19)
C2 C3 1.388(2)
C2 H2A 0.9500
C3 C4 1.390(2)
C3 H3A 0.9500
C4 C5 1.386(2)
C4 H4A 0.9500
C5 C6 1.3989(19)
C5 H5A 0.9500
C6 C7 1.490(2)
C7 C8 1.484(2)
C8 C11 1.3395(19)
C8 C9 1.510(2)
C9 C13 1.528(2)
C9 H9A 1.0000
C10 C11 1.5059(19)
C10 C18 1.5072(19)
C10 C17 1.5656(19)
C11 C12 1.470(2)
C13 C14 1.532(2)
C13 H13A 0.9900
C13 H13B 0.9900
C14 C15 1.525(2)
C14 C16 1.531(2)
C14 H14A 1.0000
C15 H15A 0.9800
C15 H15B 0.9800
C15 H15C 0.9800
C16 H16A 0.9800
C16 H16B 0.9800
C16 H16C 0.9800
C18 C19 1.380(2)
C18 C23 1.3969(19)
C19 C20 1.398(2)
C19 H19A 0.9500
C20 C21 1.390(2)
C20 H20A 0.9500
C21 C22 1.393(2)
C21 H21A 0.9500
C22 C23 1.385(2)
C22 H22A 0.9500
O4 C24 1.386(2)
O4 H1O4 0.93(3)
C24 H24A 0.9800
C24 H24B 0.9800
C24 H24C 0.9800

loop_
_geom_hbond_atom_site_label_D
_geom_hbond_atom_site_label_H
_geom_hbond_atom_site_label_A
_geom_hbond_site_symmetry_A
_geom_hbond_distance_DH
_geom_hbond_distance_HA
_geom_hbond_distance_DA
_geom_hbond_angle_DHA
_geom_hbond_publ_flag
N1 H1N1 O2 2_646 0.903(19) 2.249(19) 3.1410(16) 169.7(17) yes
N2 H1N2 O4 3_677 0.89(2) 1.97(2) 2.8346(18) 165(2) yes
O4 H1O4 N1 . 0.93(3) 1.88(3) 2.8085(18) 174(2) yes
C13 H13B O1 . 0.9900 2.5600 3.1919(18) 121.00 yes
C19 H19A O3 2_646 0.9500 2.5700 3.3368(18) 138.00 yes

loop_
_geom_torsion_atom_site_label_1
_geom_torsion_atom_site_label_2
_geom_torsion_atom_site_label_3
_geom_torsion_atom_site_label_4
_geom_torsion
C6 C1 C2 C3 -0.2(2)
C12 C1 C2 C3 -178.75(13)
C1 C2 C3 C4 -0.9(2)
C2 C3 C4 C5 1.1(2)
C3 C4 C5 C6 -0.3(2)
C4 C5 C6 C1 -0.8(2)
C4 C5 C6 C7 177.73(14)
C2 C1 C6 C5 1.0(2)
C12 C1 C6 C5 179.55(13)
C2 C1 C6 C7 -177.48(13)
C12 C1 C6 C7 1.1(2)
C5 C6 C7 O1 -2.5(2)
C1 C6 C7 O1 175.95(15)
C5 C6 C7 C8 177.82(13)
C1 C6 C7 C8 -3.7(2)
O1 C7 C8 C11 -178.74(15)
C6 C7 C8 C11 0.9(2)
O1 C7 C8 C9 -2.3(2)
C6 C7 C8 C9 177.34(13)
C10 N1 C9 C8 11.53(14)
C10 N1 C9 C13 135.47(12)
C11 C8 C9 N1 -7.48(16)
C7 C8 C9 N1 175.79(13)
C11 C8 C9 C13 -128.56(13)
C7 C8 C9 C13 54.71(19)
C9 N1 C10 C11 -11.27(14)
C9 N1 C10 C18 -140.42(12)
C9 N1 C10 C17 107.68(12)
C7 C8 C11 C12 4.6(2)
C9 C8 C11 C12 -172.30(13)
C7 C8 C11 C10 177.44(13)
C9 C8 C11 C10 0.53(17)
N1 C10 C11 C8 6.65(15)
C18 C10 C11 C8 131.18(13)
C17 C10 C11 C8 -110.43(14)
N1 C10 C11 C12 179.36(12)
C18 C10 C11 C12 -56.11(18)
C17 C10 C11 C12 62.28(18)
C8 C11 C12 O2 170.65(14)
C10 C11 C12 O2 -1.2(2)
C8 C11 C12 C1 -7.1(2)
C10 C11 C12 C1 -178.98(12)
C2 C1 C12 O2 5.0(2)
C6 C1 C12 O2 -173.59(13)
C2 C1 C12 C11 -177.33(13)
C6 C1 C12 C11 4.10(19)
N1 C9 C13 C14 63.48(16)
C8 C9 C13 C14 -179.76(12)
C9 C13 C14 C15 69.24(16)
C9 C13 C14 C16 -168.83(12)
C23 N2 C17 O3 -177.45(15)
C23 N2 C17 C10 4.59(16)
N1 C10 C17 O3 -67.24(18)
C11 C10 C17 O3 46.32(19)
C18 C10 C17 O3 174.49(14)
N1 C10 C17 N2 110.78(13)
C11 C10 C17 N2 -135.65(13)
C18 C10 C17 N2 -7.49(14)
N1 C10 C18 C19 67.08(19)
C11 C10 C18 C19 -53.3(2)
C17 C10 C18 C19 -176.60(14)
N1 C10 C18 C23 -108.46(13)
C11 C10 C18 C23 131.21(13)
C17 C10 C18 C23 7.86(14)
C23 C18 C19 C20 1.1(2)
C10 C18 C19 C20 -173.99(14)
C18 C19 C20 C21 1.1(2)
C19 C20 C21 C22 -1.7(2)
C20 C21 C22 C23 0.2(2)
C21 C22 C23 C18 2.0(2)
C21 C22 C23 N2 -179.06(14)
C19 C18 C23 C22 -2.7(2)
C10 C18 C23 C22 173.37(13)
C19 C18 C23 N2 178.20(13)
C10 C18 C23 N2 -5.73(16)
C17 N2 C23 C22 -178.43(15)
C17 N2 C23 C18 0.59(17)
